data_7240716
loop_
_publ_author_name
'wang, junjie'
'Wu, Fei-Fan'
'Su, Ning'
'Li, Pan-Pan'
'Wang, Si-Yin'
'Ma, Huiyan'
'Li, Yun-Wu'
'Yu, Mei-Hui'

_publ_section_title
;
 Luminescent coordination polymers constructed from mixed-ligand strategy
 for highly selective luminescence sensing of nitrobenzene, Fe3+ and
 Cr2O72- ions and photodegradation of rhodamine B
;
_journal_name_full CrystEngComm
_journal_paper_doi 10.1039/D0CE00677G
_journal_year 2020
_chemical_formula_sum 'C44 H34 N10 O7 Zn'
_chemical_formula_weight 880.18
_space_group_IT_number 2
_space_group_name_Hall '-P 1'
_space_group_name_H-M_alt 'P -1'
_symmetry_cell_setting triclinic
_symmetry_space_group_name_H-M 'P -1'
_atom_sites_solution_hydrogens geom
_atom_sites_solution_primary direct
_atom_sites_solution_secondary difmap
_audit_creation_method SHELXL-97
_audit_update_record
;
2017-09-06 deposited with the CCDC.	2020-06-15 downloaded from the CCDC.
;
_cell_angle_alpha 89.12(3)
_cell_angle_beta 89.16(3)
_cell_angle_gamma 81.85(3)
_cell_formula_units_Z 2
_cell_length_a 7.5418(15)
_cell_length_b 10.112(2)
_cell_length_c 31.857(6)
_cell_measurement_reflns_used 2233
_cell_measurement_temperature 293(2)
_cell_measurement_theta_max 22.82
_cell_measurement_theta_min 2.39
_cell_volume 2404.5(8)
_computing_cell_refinement 'Bruker SAINT'
_computing_data_collection 'Bruker APEX2'
_computing_data_reduction 'Bruker SAINT'
_computing_molecular_graphics 'Bruker SHELXTL'
_computing_publication_material 'Bruker SHELXTL'
_computing_structure_refinement 'SHELXL-97 (Sheldrick, 2008)'
_computing_structure_solution 'SHELXS-97 (Sheldrick, 2008)'
_diffrn_ambient_temperature 293(2)
_diffrn_measured_fraction_theta_full 0.986
_diffrn_measured_fraction_theta_max 0.986
_diffrn_measurement_device_type 'Bruker APEX-II CCD'
_diffrn_measurement_method '\f and \w scans'
_diffrn_radiation_monochromator graphite
_diffrn_radiation_source 'fine-focus sealed tube'
_diffrn_radiation_type MoK\a
_diffrn_radiation_wavelength 0.71073
_diffrn_reflns_av_R_equivalents 0.0541
_diffrn_reflns_av_sigmaI/netI 0.1216
_diffrn_reflns_limit_h_max 9
_diffrn_reflns_limit_h_min -10
_diffrn_reflns_limit_k_max 13
_diffrn_reflns_limit_k_min -13
_diffrn_reflns_limit_l_max 42
_diffrn_reflns_limit_l_min -38
_diffrn_reflns_number 19045
_diffrn_reflns_theta_full 28.31
_diffrn_reflns_theta_max 28.31
_diffrn_reflns_theta_min 2.12
_diffrn_standards_decay_% 0
_diffrn_standards_interval_count 0
_diffrn_standards_interval_time 0
_diffrn_standards_number 0
_exptl_absorpt_coefficient_mu 0.567
_exptl_absorpt_correction_type none
_exptl_crystal_colour yellow
_exptl_crystal_density_diffrn 1.216
_exptl_crystal_density_method 'not measured'
_exptl_crystal_description block
_exptl_crystal_F_000 908
_exptl_crystal_size_max 0.20
_exptl_crystal_size_mid 0.20
_exptl_crystal_size_min 0.20
_platon_squeeze_details ' ?'
_refine_diff_density_max 0.646
_refine_diff_density_min -0.519
_refine_diff_density_rms 0.094
_refine_ls_extinction_method none
_refine_ls_goodness_of_fit_ref 0.920
_refine_ls_hydrogen_treatment constr
_refine_ls_matrix_type full
_refine_ls_number_parameters 559
_refine_ls_number_reflns 11790
_refine_ls_number_restraints 0
_refine_ls_restrained_S_all 0.920
_refine_ls_R_factor_all 0.1179
_refine_ls_R_factor_gt 0.0663
_refine_ls_shift/su_max 0.001
_refine_ls_shift/su_mean 0.000
_refine_ls_structure_factor_coef Fsqd
_refine_ls_weighting_details 'calc w=1/[\s^2^(Fo^2^)+(0.0937P)^2^+0.0000P] where P=(Fo^2^+2Fc^2^)/3'
_refine_ls_weighting_scheme calc
_refine_ls_wR_factor_gt 0.1642
_refine_ls_wR_factor_ref 0.1840
_reflns_number_gt 6615
_reflns_number_total 11790
_reflns_threshold_expression I>2sigma(I)
_cod_data_source_file d0ce00677g2.cif
_cod_data_source_block 1_CCDC4
_cod_depositor_comments
;
The following automatic conversions were performed:

data item '_symmetry_cell_setting' value 'Triclinic' was changed to
'triclinic' in accordance with the
/home/data/users/saulius/crontab/automatic-downloads/rss-feeds/RSC/lib/dictionaries/cif_core.dic
dictionary named 'cif_core.dic' version 2.4.2 last updated on
2011-04-26.

Automatic conversion script
Id: cif_fix_values 7556 2019-12-06 15:28:31Z antanas 
;
_cod_original_cell_volume 2404.4(8)
_cod_original_sg_symbol_H-M 'P-1   '
_cod_database_code 7240716

loop_
_symmetry_equiv_pos_as_xyz
'x, y, z'
'-x, -y, -z'

loop_
_atom_site_label
_atom_site_type_symbol
_atom_site_fract_x
_atom_site_fract_y
_atom_site_fract_z
_atom_site_U_iso_or_equiv
_atom_site_adp_type
_atom_site_occupancy
_atom_site_symmetry_multiplicity
_atom_site_calc_flag
_atom_site_refinement_flags
_atom_site_disorder_assembly
_atom_site_disorder_group
Zn1 Zn -0.44535(6) 0.97799(4) 0.732591(14) 0.02265(13) Uani 1 1 d . . .
O2W O -0.7209(3) 1.0273(3) 0.71923(9) 0.0318(6) Uani 1 1 d . . .
H2WA H -0.7970 0.9888 0.7329 0.048 Uiso 1 1 d R . .
H2WB H -0.7557 1.0852 0.7004 0.048 Uiso 1 1 d R . .
O1W O -0.1668(3) 0.9223(3) 0.74566(8) 0.0289(6) Uani 1 1 d . . .
H1WA H -0.1347 0.8633 0.7644 0.043 Uiso 1 1 d R . .
H1WB H -0.0883 0.9587 0.7321 0.043 Uiso 1 1 d R . .
O5 O -0.0097(3) 0.6263(2) 0.86445(8) 0.0253(6) Uani 1 1 d . . .
H5C H -0.0209 0.5837 0.8862 0.038 Uiso 1 1 calc R . .
N10 N -0.2801(4) 0.5825(3) 0.54685(9) 0.0270(7) Uani 1 1 d . . .
C7 C -0.5607(5) 0.4156(4) 0.87724(11) 0.0243(8) Uani 1 1 d . . .
N6 N -0.4071(4) 0.8260(3) 0.68474(9) 0.0239(7) Uani 1 1 d . . .
N1 N -0.5060(4) 0.8353(3) 0.78018(10) 0.0232(7) Uani 1 1 d . . .
O4 O 0.0432(4) 0.6997(3) 0.70843(8) 0.0303(6) Uani 1 1 d . . .
C8 C -0.5177(4) 0.3214(4) 0.84305(11) 0.0214(8) Uani 1 1 d . . .
N5 N -0.6363(4) 0.5902(3) 0.91744(9) 0.0287(7) Uani 1 1 d . . .
H5B H -0.6590 0.6703 0.9267 0.034 Uiso 1 1 calc R . .
C6 C -0.5804(5) 0.5537(4) 0.87756(11) 0.0252(8) Uani 1 1 d . . .
N9 N -0.2948(4) 0.3645(3) 0.54614(10) 0.0280(7) Uani 1 1 d . . .
C24 C -0.3178(5) 0.5407(4) 0.58703(11) 0.0251(8) Uani 1 1 d . . .
C21 C -0.3476(5) 0.6356(4) 0.62115(11) 0.0228(8) Uani 1 1 d . . .
C39 C 0.0234(5) 0.3816(4) 0.76084(11) 0.0220(8) Uani 1 1 d . . .
H39A H 0.0267 0.3281 0.7373 0.026 Uiso 1 1 calc R . .
C31 C -0.2674(5) 0.4738(4) 0.52362(12) 0.0289(9) Uani 1 1 d . . .
O2 O 0.0079(3) 0.1112(3) 0.77236(9) 0.0293(6) Uani 1 1 d . . .
C3 C -0.5532(5) 0.6519(4) 0.84486(11) 0.0228(8) Uani 1 1 d . . .
O1 O 0.0258(4) 0.1256(3) 0.84215(9) 0.0315(6) Uani 1 1 d . . .
C26 C -0.3479(5) 0.3093(4) 0.62077(11) 0.0231(8) Uani 1 1 d . . .
O3 O 0.0872(4) 0.4921(3) 0.68376(8) 0.0358(7) Uani 1 1 d . . .
N8 N -0.1443(4) 0.4672(3) 0.39401(9) 0.0299(8) Uani 1 1 d . . .
H8A H -0.1203 0.4657 0.3675 0.036 Uiso 1 1 calc R . .
C38 C 0.0079(5) 0.3263(3) 0.80100(11) 0.0205(7) Uani 1 1 d . . .
C2 C -0.6593(5) 0.7765(4) 0.84259(12) 0.0259(8) Uani 1 1 d . . .
H2A H -0.7468 0.8010 0.8630 0.031 Uiso 1 1 calc R . .
C36 C -0.1782(5) 0.5837(4) 0.45768(12) 0.0304(9) Uani 1 1 d . . .
H36A H -0.1745 0.6622 0.4723 0.036 Uiso 1 1 calc R . .
C9 C -0.5735(5) 0.3497(4) 0.80189(11) 0.0196(7) Uani 1 1 d . . .
H9A H -0.6312 0.4345 0.7948 0.024 Uiso 1 1 calc R . .
C32 C -0.2244(5) 0.4718(4) 0.47823(11) 0.0273(9) Uani 1 1 d . . .
C1 C -0.6336(5) 0.8627(4) 0.81000(12) 0.0259(8) Uani 1 1 d . . .
H1A H -0.7083 0.9441 0.8085 0.031 Uiso 1 1 calc R . .
N3 N -0.8460(5) 0.4552(4) 1.06491(10) 0.0354(8) Uani 1 1 d . . .
C41 C 0.0255(4) 0.5965(4) 0.79172(11) 0.0201(7) Uani 1 1 d . . .
H41A H 0.0333 0.6872 0.7887 0.024 Uiso 1 1 calc R . .
C40 C 0.0341(5) 0.5180(4) 0.75644(11) 0.0212(8) Uani 1 1 d . . .
C43 C -0.0014(5) 0.4057(4) 0.83607(11) 0.0210(7) Uani 1 1 d . . .
H43A H -0.0122 0.3682 0.8627 0.025 Uiso 1 1 calc R . .
C42 C 0.0055(5) 0.5427(4) 0.83156(11) 0.0208(7) Uani 1 1 d . . .
C37 C 0.0151(5) 0.1764(4) 0.80570(13) 0.0240(8) Uani 1 1 d . . .
C18 C -0.7064(6) 0.3500(5) 1.00368(13) 0.0413(11) Uani 1 1 d . . .
H18A H -0.6571 0.2714 0.9906 0.050 Uiso 1 1 calc R . .
N4 N -0.6047(4) 0.3696(3) 0.91614(9) 0.0265(7) Uani 1 1 d . . .
C4 C -0.4212(5) 0.6237(4) 0.81414(11) 0.0218(8) Uani 1 1 d . . .
H4A H -0.3458 0.5425 0.8147 0.026 Uiso 1 1 calc R . .
C35 C -0.1380(5) 0.5777(4) 0.41552(12) 0.0274(9) Uani 1 1 d . . .
H35A H -0.1057 0.6526 0.4018 0.033 Uiso 1 1 calc R . .
C20 C -0.4708(5) 0.6256(4) 0.65381(11) 0.0246(8) Uani 1 1 d . . .
H20A H -0.5334 0.5528 0.6553 0.030 Uiso 1 1 calc R . .
C16 C -0.8436(7) 0.5723(5) 1.04554(13) 0.0450(12) Uani 1 1 d . . .
H16A H -0.8864 0.6494 1.0602 0.054 Uiso 1 1 calc R . .
C34 C -0.1876(5) 0.3588(4) 0.41341(12) 0.0330(9) Uani 1 1 d . . .
H34A H -0.1896 0.2818 0.3979 0.040 Uiso 1 1 calc R . .
C5 C -0.4023(5) 0.7163(4) 0.78286(11) 0.0221(8) Uani 1 1 d . . .
H5A H -0.3133 0.6953 0.7626 0.027 Uiso 1 1 calc R . .
C44 C 0.0562(5) 0.5775(4) 0.71335(11) 0.0236(8) Uani 1 1 d . . .
C17 C -0.7753(7) 0.3473(5) 1.04413(13) 0.0434(11) Uani 1 1 d . . .
H17A H -0.7717 0.2647 1.0576 0.052 Uiso 1 1 calc R . .
C12 C -0.4270(5) 0.1935(4) 0.85070(12) 0.0248(8) Uani 1 1 d . . .
H12A H -0.3840 0.1699 0.8774 0.030 Uiso 1 1 calc R . .
C23 C -0.2866(5) 0.8353(4) 0.65421(12) 0.0277(9) Uani 1 1 d . . .
H23A H -0.2198 0.9058 0.6549 0.033 Uiso 1 1 calc R . .
C14 C -0.7124(5) 0.4717(4) 0.98309(12) 0.0309(9) Uani 1 1 d . . .
C33 C -0.2291(5) 0.3566(4) 0.45491(12) 0.0314(9) Uani 1 1 d . . .
H33A H -0.2601 0.2796 0.4677 0.038 Uiso 1 1 calc R . .
C25 C -0.3246(5) 0.4058(4) 0.58680(12) 0.0260(8) Uani 1 1 d . . .
C22 C -0.2552(5) 0.7456(4) 0.62138(12) 0.0255(8) Uani 1 1 d . . .
H22A H -0.1741 0.7587 0.6000 0.031 Uiso 1 1 calc R . .
C19 C -0.4996(5) 0.7225(4) 0.68361(11) 0.0231(8) Uani 1 1 d . . .
H19A H -0.5875 0.7162 0.7040 0.028 Uiso 1 1 calc R . .
C13 C -0.6487(5) 0.4771(4) 0.93927(12) 0.0293(9) Uani 1 1 d . . .
C15 C -0.7812(6) 0.5864(5) 1.00497(13) 0.0422(11) Uani 1 1 d . . .
H15A H -0.7851 0.6705 0.9925 0.051 Uiso 1 1 calc R . .
N7 N -0.3983(4) 0.1236(3) 0.68430(10) 0.0253(7) Uani 1 1 d . . .
C29 C -0.4885(5) 0.1282(4) 0.64796(12) 0.0286(9) Uani 1 1 d . . .
H29A H -0.5695 0.0681 0.6444 0.034 Uiso 1 1 calc R . .
C27 C -0.2568(5) 0.3060(4) 0.65811(11) 0.0259(8) Uani 1 1 d . . .
H27A H -0.1788 0.3675 0.6629 0.031 Uiso 1 1 calc R . .
C28 C -0.2820(5) 0.2117(4) 0.68811(12) 0.0241(8) Uani 1 1 d . . .
H28A H -0.2148 0.2084 0.7124 0.029 Uiso 1 1 calc R . .
C30 C -0.4670(5) 0.2173(4) 0.61580(12) 0.0290(9) Uani 1 1 d . . .
H30A H -0.5310 0.2161 0.5911 0.035 Uiso 1 1 calc R . .
N2 N -0.4593(4) 0.1297(3) 0.77932(9) 0.0214(6) Uani 1 1 d . . .
C11 C -0.4007(5) 0.1016(4) 0.81864(12) 0.0242(8) Uani 1 1 d . . .
H11A H -0.3401 0.0168 0.8245 0.029 Uiso 1 1 calc R . .
C10 C -0.5436(5) 0.2531(3) 0.77171(11) 0.0201(7) Uani 1 1 d . . .
H10A H -0.5839 0.2745 0.7447 0.024 Uiso 1 1 calc R . .

loop_
_atom_site_aniso_label
_atom_site_aniso_U_11
_atom_site_aniso_U_22
_atom_site_aniso_U_33
_atom_site_aniso_U_23
_atom_site_aniso_U_13
_atom_site_aniso_U_12
Zn1 0.0251(2) 0.0170(2) 0.0267(3) -0.00215(17) 0.00292(17) -0.00594(17)
O2W 0.0255(14) 0.0337(16) 0.0365(16) 0.0001(13) 0.0017(12) -0.0054(12)
O1W 0.0249(14) 0.0273(14) 0.0362(16) 0.0008(12) 0.0013(12) -0.0093(12)
O5 0.0372(15) 0.0205(13) 0.0183(13) -0.0031(10) 0.0049(11) -0.0051(11)
N10 0.0328(18) 0.0332(19) 0.0155(16) -0.0040(14) 0.0037(13) -0.0070(15)
C7 0.0224(19) 0.029(2) 0.0213(19) 0.0002(16) 0.0002(15) -0.0018(16)
N6 0.0253(16) 0.0226(16) 0.0252(17) -0.0023(13) 0.0035(13) -0.0083(13)
N1 0.0216(16) 0.0184(15) 0.0299(18) -0.0017(13) 0.0045(13) -0.0036(13)
O4 0.0383(16) 0.0293(16) 0.0237(15) 0.0038(12) 0.0005(12) -0.0066(13)
C8 0.0145(17) 0.0232(19) 0.027(2) 0.0019(15) -0.0007(14) -0.0059(15)
N5 0.0309(18) 0.0325(19) 0.0213(17) -0.0066(14) 0.0034(14) 0.0005(15)
C6 0.0255(19) 0.033(2) 0.0158(18) -0.0027(16) 0.0008(15) 0.0016(17)
N9 0.0361(19) 0.0290(18) 0.0192(17) -0.0017(14) 0.0031(14) -0.0063(15)
C24 0.0259(19) 0.029(2) 0.0206(19) -0.0012(16) 0.0020(15) -0.0044(16)
C21 0.0248(19) 0.0217(19) 0.0215(19) -0.0006(15) -0.0011(15) -0.0022(15)
C39 0.0216(18) 0.0267(19) 0.0185(18) -0.0064(15) 0.0018(14) -0.0060(15)
C31 0.034(2) 0.033(2) 0.020(2) 0.0010(17) 0.0022(16) -0.0072(18)
O2 0.0270(14) 0.0224(14) 0.0403(17) -0.0096(12) 0.0045(12) -0.0094(11)
C3 0.0235(19) 0.027(2) 0.0190(19) 0.0014(15) -0.0010(15) -0.0076(16)
O1 0.0394(16) 0.0193(14) 0.0365(17) 0.0044(12) -0.0025(13) -0.0066(12)
C26 0.0265(19) 0.0208(18) 0.0219(19) -0.0048(15) 0.0033(15) -0.0025(15)
O3 0.0491(18) 0.0374(17) 0.0213(15) -0.0060(13) 0.0059(13) -0.0075(14)
N8 0.0336(19) 0.044(2) 0.0115(16) -0.0014(14) -0.0008(13) -0.0021(16)
C38 0.0189(17) 0.0188(18) 0.0241(19) -0.0021(15) 0.0020(14) -0.0042(14)
C2 0.0221(19) 0.026(2) 0.030(2) -0.0033(16) 0.0044(16) -0.0046(16)
C36 0.031(2) 0.035(2) 0.025(2) -0.0040(17) 0.0036(17) -0.0036(18)
C9 0.0198(17) 0.0202(18) 0.0191(18) 0.0029(14) 0.0025(14) -0.0045(14)
C32 0.026(2) 0.040(2) 0.0164(19) -0.0036(17) 0.0002(15) -0.0032(17)
C1 0.0245(19) 0.0183(18) 0.035(2) -0.0046(16) 0.0030(16) -0.0028(15)
N3 0.035(2) 0.047(2) 0.0226(18) -0.0004(16) 0.0060(15) -0.0035(17)
C41 0.0192(17) 0.0197(18) 0.0215(19) 0.0003(14) 0.0002(14) -0.0035(14)
C40 0.0198(18) 0.0266(19) 0.0176(18) 0.0018(15) 0.0013(14) -0.0057(15)
C43 0.0215(18) 0.0214(18) 0.0187(18) 0.0032(14) -0.0004(14) 0.0014(15)
C42 0.0216(18) 0.0243(19) 0.0166(18) -0.0036(14) 0.0006(14) -0.0036(15)
C37 0.0157(17) 0.0192(18) 0.037(2) -0.0032(17) 0.0034(15) -0.0028(15)
C18 0.051(3) 0.042(3) 0.027(2) 0.002(2) 0.006(2) 0.006(2)
N4 0.0287(17) 0.0333(18) 0.0158(16) 0.0042(13) 0.0007(13) 0.0006(15)
C4 0.0221(18) 0.0171(17) 0.027(2) -0.0008(15) -0.0008(15) -0.0038(15)
C35 0.029(2) 0.031(2) 0.022(2) 0.0021(17) 0.0017(16) -0.0046(17)
C20 0.029(2) 0.027(2) 0.0200(19) -0.0024(15) 0.0022(15) -0.0106(17)
C16 0.059(3) 0.049(3) 0.025(2) -0.006(2) 0.011(2) -0.001(2)
C34 0.036(2) 0.039(2) 0.023(2) -0.0057(18) -0.0043(17) -0.0018(19)
C5 0.0206(18) 0.0207(18) 0.026(2) -0.0022(15) 0.0016(15) -0.0073(15)
C44 0.0205(18) 0.033(2) 0.0170(18) -0.0002(16) -0.0012(14) -0.0029(16)
C17 0.057(3) 0.047(3) 0.024(2) 0.007(2) 0.006(2) -0.004(2)
C12 0.0247(19) 0.030(2) 0.0204(19) 0.0059(16) -0.0024(15) -0.0066(16)
C23 0.029(2) 0.0206(19) 0.034(2) 0.0003(16) 0.0045(17) -0.0066(16)
C14 0.029(2) 0.045(3) 0.018(2) 0.0026(18) -0.0011(16) -0.0019(19)
C33 0.033(2) 0.035(2) 0.026(2) 0.0031(18) 0.0016(17) -0.0068(19)
C25 0.030(2) 0.026(2) 0.022(2) -0.0016(16) 0.0032(16) -0.0038(17)
C22 0.028(2) 0.0228(19) 0.025(2) 0.0002(16) 0.0054(16) -0.0031(16)
C19 0.0227(18) 0.0244(19) 0.0234(19) -0.0033(15) 0.0040(15) -0.0080(16)
C13 0.025(2) 0.043(2) 0.018(2) 0.0029(17) 0.0021(15) 0.0005(18)
C15 0.049(3) 0.050(3) 0.025(2) 0.001(2) 0.009(2) 0.000(2)
N7 0.0310(17) 0.0238(17) 0.0220(17) -0.0021(13) -0.0019(13) -0.0066(14)
C29 0.032(2) 0.029(2) 0.027(2) -0.0032(17) -0.0030(17) -0.0102(18)
C27 0.031(2) 0.0241(19) 0.024(2) -0.0021(16) 0.0026(16) -0.0090(17)
C28 0.031(2) 0.0221(19) 0.0202(19) 0.0003(15) 0.0017(15) -0.0061(16)
C30 0.037(2) 0.027(2) 0.023(2) -0.0021(16) -0.0071(17) -0.0051(18)
N2 0.0236(16) 0.0189(15) 0.0226(16) -0.0006(13) 0.0009(12) -0.0061(13)
C11 0.0196(18) 0.0205(19) 0.032(2) 0.0031(16) -0.0001(15) -0.0027(15)
C10 0.0219(18) 0.0205(18) 0.0187(18) 0.0004(14) 0.0004(14) -0.0062(15)

loop_
_atom_type_symbol
_atom_type_description
_atom_type_scat_dispersion_real
_atom_type_scat_dispersion_imag
_atom_type_scat_source
C C 0.0033 0.0016 'International Tables Vol C Tables 4.2.6.8 and 6.1.1.4'
H H 0.0000 0.0000 'International Tables Vol C Tables 4.2.6.8 and 6.1.1.4'
N N 0.0061 0.0033 'International Tables Vol C Tables 4.2.6.8 and 6.1.1.4'
O O 0.0106 0.0060 'International Tables Vol C Tables 4.2.6.8 and 6.1.1.4'
Zn Zn 0.2839 1.4301 'International Tables Vol C Tables 4.2.6.8 and 6.1.1.4'

loop_
_geom_angle_atom_site_label_1
_geom_angle_atom_site_label_2
_geom_angle_atom_site_label_3
_geom_angle
_geom_angle_site_symmetry_1
_geom_angle_site_symmetry_3
_geom_angle_publ_flag
O2W Zn1 O1W 178.37(10) . . ?
O2W Zn1 N2 91.93(11) . 1_565 ?
O1W Zn1 N2 89.48(11) . 1_565 ?
O2W Zn1 N1 90.54(11) . . ?
O1W Zn1 N1 88.63(11) . . ?
N2 Zn1 N1 89.95(11) 1_565 . ?
O2W Zn1 N6 92.51(11) . . ?
O1W Zn1 N6 86.12(11) . . ?
N2 Zn1 N6 175.10(11) 1_565 . ?
N1 Zn1 N6 92.08(11) . . ?
O2W Zn1 N7 86.68(12) . 1_565 ?
O1W Zn1 N7 94.16(12) . 1_565 ?
N2 Zn1 N7 90.06(11) 1_565 1_565 ?
N1 Zn1 N7 177.22(12) . 1_565 ?
N6 Zn1 N7 88.13(11) . 1_565 ?
Zn1 O2W H2WA 119.5 . . ?
Zn1 O2W H2WB 120.5 . . ?
H2WA O2W H2WB 120.0 . . ?
Zn1 O1W H1WA 119.8 . . ?
Zn1 O1W H1WB 120.2 . . ?
H1WA O1W H1WB 120.0 . . ?
C42 O5 H5C 109.5 . . ?
C31 N10 C24 105.3(3) . . ?
N4 C7 C6 109.1(3) . . ?
N4 C7 C8 119.7(3) . . ?
C6 C7 C8 131.0(3) . . ?
C23 N6 C19 117.2(3) . . ?
C23 N6 Zn1 119.0(2) . . ?
C19 N6 Zn1 123.7(2) . . ?
C5 N1 C1 116.9(3) . . ?
C5 N1 Zn1 119.1(2) . . ?
C1 N1 Zn1 123.7(2) . . ?
C12 C8 C9 116.2(3) . . ?
C12 C8 C7 120.8(3) . . ?
C9 C8 C7 122.8(3) . . ?
C13 N5 C6 107.1(3) . . ?
C13 N5 H5B 126.5 . . ?
C6 N5 H5B 126.5 . . ?
N5 C6 C7 106.0(3) . . ?
N5 C6 C3 122.2(3) . . ?
C7 C6 C3 131.8(3) . . ?
C31 N9 C25 106.1(3) . . ?
C25 C24 N10 108.8(3) . . ?
C25 C24 C21 130.3(3) . . ?
N10 C24 C21 120.8(3) . . ?
C22 C21 C20 116.9(3) . . ?
C22 C21 C24 119.8(3) . . ?
C20 C21 C24 123.3(3) . . ?
C40 C39 C38 119.4(3) . . ?
C40 C39 H39A 120.3 . . ?
C38 C39 H39A 120.3 . . ?
N10 C31 N9 112.6(3) . . ?
N10 C31 C32 123.9(4) . . ?
N9 C31 C32 123.6(4) . . ?
C4 C3 C2 117.2(3) . . ?
C4 C3 C6 120.9(3) . . ?
C2 C3 C6 121.9(3) . . ?
C27 C26 C30 117.7(3) . . ?
C27 C26 C25 122.7(3) . . ?
C30 C26 C25 119.6(3) . . ?
C34 N8 C35 120.0(3) . . ?
C34 N8 H8A 120.0 . . ?
C35 N8 H8A 120.0 . . ?
C43 C38 C39 120.6(3) . . ?
C43 C38 C37 120.3(3) . . ?
C39 C38 C37 118.9(3) . . ?
C1 C2 C3 119.5(3) . . ?
C1 C2 H2A 120.2 . . ?
C3 C2 H2A 120.2 . . ?
C35 C36 C32 119.3(4) . . ?
C35 C36 H36A 120.3 . . ?
C32 C36 H36A 120.3 . . ?
C10 C9 C8 120.4(3) . . ?
C10 C9 H9A 119.8 . . ?
C8 C9 H9A 119.8 . . ?
C36 C32 C33 118.2(4) . . ?
C36 C32 C31 121.0(4) . . ?
C33 C32 C31 120.8(4) . . ?
N1 C1 C2 123.4(3) . . ?
N1 C1 H1A 118.3 . . ?
C2 C1 H1A 118.3 . . ?
C17 N3 C16 116.8(4) . . ?
C40 C41 C42 121.2(3) . . ?
C40 C41 H41A 119.4 . . ?
C42 C41 H41A 119.4 . . ?
C41 C40 C39 119.6(3) . . ?
C41 C40 C44 120.7(3) . . ?
C39 C40 C44 119.7(3) . . ?
C38 C43 C42 119.9(3) . . ?
C38 C43 H43A 120.0 . . ?
C42 C43 H43A 120.0 . . ?
O5 C42 C41 118.1(3) . . ?
O5 C42 C43 122.7(3) . . ?
C41 C42 C43 119.3(3) . . ?
O1 C37 O2 124.7(3) . . ?
O1 C37 C38 118.4(3) . . ?
O2 C37 C38 116.9(3) . . ?
C14 C18 C17 118.7(4) . . ?
C14 C18 H18A 120.6 . . ?
C17 C18 H18A 120.6 . . ?
C13 N4 C7 105.8(3) . . ?
C5 C4 C3 119.8(3) . . ?
C5 C4 H4A 120.1 . . ?
C3 C4 H4A 120.1 . . ?
N8 C35 C36 121.3(4) . . ?
N8 C35 H35A 119.3 . . ?
C36 C35 H35A 119.3 . . ?
C19 C20 C21 120.2(3) . . ?
C19 C20 H20A 119.9 . . ?
C21 C20 H20A 119.9 . . ?
N3 C16 C15 123.9(4) . . ?
N3 C16 H16A 118.0 . . ?
C15 C16 H16A 118.0 . . ?
N8 C34 C33 122.3(4) . . ?
N8 C34 H34A 118.8 . . ?
C33 C34 H34A 118.8 . . ?
N1 C5 C4 123.3(3) . . ?
N1 C5 H5A 118.4 . . ?
C4 C5 H5A 118.4 . . ?
O4 C44 O3 124.8(3) . . ?
O4 C44 C40 120.3(3) . . ?
O3 C44 C40 114.9(3) . . ?
N3 C17 C18 124.0(4) . . ?
N3 C17 H17A 118.0 . . ?
C18 C17 H17A 118.0 . . ?
C11 C12 C8 120.1(3) . . ?
C11 C12 H12A 119.9 . . ?
C8 C12 H12A 119.9 . . ?
N6 C23 C22 123.7(4) . . ?
N6 C23 H23A 118.2 . . ?
C22 C23 H23A 118.2 . . ?
C18 C14 C15 117.9(4) . . ?
C18 C14 C13 119.9(4) . . ?
C15 C14 C13 122.2(4) . . ?
C34 C33 C32 118.9(4) . . ?
C34 C33 H33A 120.6 . . ?
C32 C33 H33A 120.6 . . ?
C24 C25 N9 107.2(3) . . ?
C24 C25 C26 132.0(3) . . ?
N9 C25 C26 120.8(3) . . ?
C23 C22 C21 118.8(3) . . ?
C23 C22 H22A 120.6 . . ?
C21 C22 H22A 120.6 . . ?
N6 C19 C20 123.0(3) . . ?
N6 C19 H19A 118.5 . . ?
C20 C19 H19A 118.5 . . ?
N4 C13 N5 112.0(3) . . ?
N4 C13 C14 123.2(4) . . ?
N5 C13 C14 124.7(4) . . ?
C16 C15 C14 118.5(4) . . ?
C16 C15 H15A 120.7 . . ?
C14 C15 H15A 120.7 . . ?
C28 N7 C29 116.5(3) . . ?
C28 N7 Zn1 123.8(2) . 1_545 ?
C29 N7 Zn1 119.7(2) . 1_545 ?
N7 C29 C30 123.4(3) . . ?
N7 C29 H29A 118.3 . . ?
C30 C29 H29A 118.3 . . ?
C28 C27 C26 119.7(3) . . ?
C28 C27 H27A 120.2 . . ?
C26 C27 H27A 120.2 . . ?
N7 C28 C27 123.6(3) . . ?
N7 C28 H28A 118.2 . . ?
C27 C28 H28A 118.2 . . ?
C29 C30 C26 119.1(3) . . ?
C29 C30 H30A 120.5 . . ?
C26 C30 H30A 120.5 . . ?
C10 N2 C11 117.2(3) . . ?
C10 N2 Zn1 120.9(2) . 1_545 ?
C11 N2 Zn1 121.6(2) . 1_545 ?
N2 C11 C12 122.8(3) . . ?
N2 C11 H11A 118.6 . . ?
C12 C11 H11A 118.6 . . ?
N2 C10 C9 123.2(3) . . ?
N2 C10 H10A 118.4 . . ?
C9 C10 H10A 118.4 . . ?

loop_
_geom_bond_atom_site_label_1
_geom_bond_atom_site_label_2
_geom_bond_distance
_geom_bond_site_symmetry_2
_geom_bond_publ_flag
Zn1 O2W 2.115(3) . ?
Zn1 O1W 2.142(3) . ?
Zn1 N2 2.145(3) 1_565 ?
Zn1 N1 2.165(3) . ?
Zn1 N6 2.168(3) . ?
Zn1 N7 2.174(3) 1_565 ?
O2W H2WA 0.8501 . ?
O2W H2WB 0.8497 . ?
O1W H1WA 0.8501 . ?
O1W H1WB 0.8500 . ?
O5 C42 1.350(4) . ?
O5 H5C 0.8200 . ?
N10 C31 1.326(5) . ?
N10 C24 1.380(5) . ?
C7 N4 1.370(5) . ?
C7 C6 1.384(5) . ?
C7 C8 1.460(5) . ?
N6 C23 1.333(5) . ?
N6 C19 1.339(4) . ?
N1 C5 1.341(5) . ?
N1 C1 1.346(5) . ?
O4 C44 1.233(5) . ?
C8 C12 1.395(5) . ?
C8 C9 1.396(5) . ?
N5 C13 1.343(5) . ?
N5 C6 1.372(4) . ?
N5 H5B 0.8600 . ?
C6 C3 1.461(5) . ?
N9 C31 1.347(5) . ?
N9 C25 1.373(5) . ?
C24 C25 1.372(5) . ?
C24 C21 1.455(5) . ?
C21 C22 1.393(5) . ?
C21 C20 1.396(5) . ?
C39 C40 1.397(5) . ?
C39 C38 1.399(5) . ?
C39 H39A 0.9300 . ?
C31 C32 1.477(5) . ?
O2 C37 1.265(5) . ?
C3 C4 1.389(5) . ?
C3 C2 1.395(5) . ?
O1 C37 1.262(4) . ?
C26 C27 1.380(5) . ?
C26 C30 1.395(5) . ?
C26 C25 1.471(5) . ?
O3 C44 1.284(4) . ?
N8 C34 1.328(5) . ?
N8 C35 1.327(5) . ?
N8 H8A 0.8600 . ?
C38 C43 1.381(5) . ?
C38 C37 1.514(5) . ?
C2 C1 1.374(5) . ?
C2 H2A 0.9300 . ?
C36 C35 1.373(5) . ?
C36 C32 1.383(6) . ?
C36 H36A 0.9300 . ?
C9 C10 1.375(5) . ?
C9 H9A 0.9300 . ?
C32 C33 1.396(6) . ?
C1 H1A 0.9300 . ?
N3 C17 1.327(6) . ?
N3 C16 1.329(6) . ?
C41 C40 1.382(5) . ?
C41 C42 1.388(5) . ?
C41 H41A 0.9300 . ?
C40 C44 1.507(5) . ?
C43 C42 1.398(5) . ?
C43 H43A 0.9300 . ?
C18 C14 1.381(6) . ?
C18 C17 1.384(6) . ?
C18 H18A 0.9300 . ?
N4 C13 1.323(5) . ?
C4 C5 1.377(5) . ?
C4 H4A 0.9300 . ?
C35 H35A 0.9300 . ?
C20 C19 1.368(5) . ?
C20 H20A 0.9300 . ?
C16 C15 1.381(6) . ?
C16 H16A 0.9300 . ?
C34 C33 1.355(5) . ?
C34 H34A 0.9300 . ?
C5 H5A 0.9300 . ?
C17 H17A 0.9300 . ?
C12 C11 1.385(5) . ?
C12 H12A 0.9300 . ?
C23 C22 1.391(5) . ?
C23 H23A 0.9300 . ?
C14 C15 1.394(6) . ?
C14 C13 1.472(5) . ?
C33 H33A 0.9300 . ?
C22 H22A 0.9300 . ?
C19 H19A 0.9300 . ?
C15 H15A 0.9300 . ?
N7 C28 1.344(5) . ?
N7 C29 1.348(5) . ?
N7 Zn1 2.174(3) 1_545 ?
C29 C30 1.377(5) . ?
C29 H29A 0.9300 . ?
C27 C28 1.370(5) . ?
C27 H27A 0.9300 . ?
C28 H28A 0.9300 . ?
C30 H30A 0.9300 . ?
N2 C10 1.338(5) . ?
N2 C11 1.347(5) . ?
N2 Zn1 2.145(3) 1_545 ?
C11 H11A 0.9300 . ?
C10 H10A 0.9300 . ?

loop_
_geom_torsion_atom_site_label_1
_geom_torsion_atom_site_label_2
_geom_torsion_atom_site_label_3
_geom_torsion_atom_site_label_4
_geom_torsion
_geom_torsion_site_symmetry_1
_geom_torsion_site_symmetry_2
_geom_torsion_site_symmetry_3
_geom_torsion_site_symmetry_4
_geom_torsion_publ_flag
O2W Zn1 N6 C23 122.3(3) . . . . ?
O1W Zn1 N6 C23 -58.6(3) . . . . ?
N2 Zn1 N6 C23 -32.6(15) 1_565 . . . ?
N1 Zn1 N6 C23 -147.1(3) . . . . ?
N7 Zn1 N6 C23 35.7(3) 1_565 . . . ?
O2W Zn1 N6 C19 -56.9(3) . . . . ?
O1W Zn1 N6 C19 122.2(3) . . . . ?
N2 Zn1 N6 C19 148.1(12) 1_565 . . . ?
N1 Zn1 N6 C19 33.7(3) . . . . ?
N7 Zn1 N6 C19 -143.5(3) 1_565 . . . ?
O2W Zn1 N1 C5 137.8(3) . . . . ?
O1W Zn1 N1 C5 -40.8(3) . . . . ?
N2 Zn1 N1 C5 -130.2(3) 1_565 . . . ?
N6 Zn1 N1 C5 45.3(3) . . . . ?
N7 Zn1 N1 C5 140(2) 1_565 . . . ?
O2W Zn1 N1 C1 -48.1(3) . . . . ?
O1W Zn1 N1 C1 133.3(3) . . . . ?
N2 Zn1 N1 C1 43.8(3) 1_565 . . . ?
N6 Zn1 N1 C1 -140.6(3) . . . . ?
N7 Zn1 N1 C1 -46(2) 1_565 . . . ?
N4 C7 C8 C12 -35.4(5) . . . . ?
C6 C7 C8 C12 150.6(4) . . . . ?
N4 C7 C8 C9 140.5(4) . . . . ?
C6 C7 C8 C9 -33.5(6) . . . . ?
C13 N5 C6 C7 -0.1(4) . . . . ?
C13 N5 C6 C3 179.6(3) . . . . ?
N4 C7 C6 N5 0.3(4) . . . . ?
C8 C7 C6 N5 174.8(4) . . . . ?
N4 C7 C6 C3 -179.4(4) . . . . ?
C8 C7 C6 C3 -4.9(7) . . . . ?
C31 N10 C24 C25 0.7(4) . . . . ?
C31 N10 C24 C21 -177.7(3) . . . . ?
C25 C24 C21 C22 148.7(4) . . . . ?
N10 C24 C21 C22 -33.3(5) . . . . ?
C25 C24 C21 C20 -33.6(6) . . . . ?
N10 C24 C21 C20 144.5(4) . . . . ?
C24 N10 C31 N9 0.1(4) . . . . ?
C24 N10 C31 C32 -178.7(4) . . . . ?
C25 N9 C31 N10 -0.9(5) . . . . ?
C25 N9 C31 C32 177.9(4) . . . . ?
N5 C6 C3 C4 147.3(4) . . . . ?
C7 C6 C3 C4 -33.1(6) . . . . ?
N5 C6 C3 C2 -33.8(5) . . . . ?
C7 C6 C3 C2 145.9(4) . . . . ?
C40 C39 C38 C43 1.6(5) . . . . ?
C40 C39 C38 C37 -174.0(3) . . . . ?
C4 C3 C2 C1 2.1(5) . . . . ?
C6 C3 C2 C1 -176.9(3) . . . . ?
C12 C8 C9 C10 2.1(5) . . . . ?
C7 C8 C9 C10 -174.0(3) . . . . ?
C35 C36 C32 C33 -0.3(6) . . . . ?
C35 C36 C32 C31 179.6(4) . . . . ?
N10 C31 C32 C36 5.9(6) . . . . ?
N9 C31 C32 C36 -172.8(4) . . . . ?
N10 C31 C32 C33 -174.1(4) . . . . ?
N9 C31 C32 C33 7.2(6) . . . . ?
C5 N1 C1 C2 1.0(5) . . . . ?
Zn1 N1 C1 C2 -173.2(3) . . . . ?
C3 C2 C1 N1 -2.1(6) . . . . ?
C42 C41 C40 C39 -0.4(5) . . . . ?
C42 C41 C40 C44 -179.9(3) . . . . ?
C38 C39 C40 C41 -1.3(5) . . . . ?
C38 C39 C40 C44 178.2(3) . . . . ?
C39 C38 C43 C42 -0.2(5) . . . . ?
C37 C38 C43 C42 175.2(3) . . . . ?
C40 C41 C42 O5 -177.2(3) . . . . ?
C40 C41 C42 C43 1.7(5) . . . . ?
C38 C43 C42 O5 177.4(3) . . . . ?
C38 C43 C42 C41 -1.4(5) . . . . ?
C43 C38 C37 O1 -5.1(5) . . . . ?
C39 C38 C37 O1 170.4(3) . . . . ?
C43 C38 C37 O2 174.1(3) . . . . ?
C39 C38 C37 O2 -10.4(5) . . . . ?
C6 C7 N4 C13 -0.3(4) . . . . ?
C8 C7 N4 C13 -175.6(3) . . . . ?
C2 C3 C4 C5 -1.2(5) . . . . ?
C6 C3 C4 C5 177.8(3) . . . . ?
C34 N8 C35 C36 -1.0(6) . . . . ?
C32 C36 C35 N8 0.7(6) . . . . ?
C22 C21 C20 C19 1.5(5) . . . . ?
C24 C21 C20 C19 -176.2(4) . . . . ?
C17 N3 C16 C15 3.5(7) . . . . ?
C35 N8 C34 C33 1.0(6) . . . . ?
C1 N1 C5 C4 0.0(5) . . . . ?
Zn1 N1 C5 C4 174.5(3) . . . . ?
C3 C4 C5 N1 0.1(5) . . . . ?
C41 C40 C44 O4 -9.6(5) . . . . ?
C39 C40 C44 O4 170.9(3) . . . . ?
C41 C40 C44 O3 170.8(3) . . . . ?
C39 C40 C44 O3 -8.7(5) . . . . ?
C16 N3 C17 C18 -2.4(7) . . . . ?
C14 C18 C17 N3 -0.7(7) . . . . ?
C9 C8 C12 C11 -1.7(5) . . . . ?
C7 C8 C12 C11 174.5(3) . . . . ?
C19 N6 C23 C22 1.2(6) . . . . ?
Zn1 N6 C23 C22 -178.1(3) . . . . ?
C17 C18 C14 C15 2.6(7) . . . . ?
C17 C18 C14 C13 -176.8(4) . . . . ?
N8 C34 C33 C32 -0.6(6) . . . . ?
C36 C32 C33 C34 0.3(6) . . . . ?
C31 C32 C33 C34 -179.6(4) . . . . ?
N10 C24 C25 N9 -1.2(4) . . . . ?
C21 C24 C25 N9 177.0(4) . . . . ?
N10 C24 C25 C26 175.5(4) . . . . ?
C21 C24 C25 C26 -6.3(7) . . . . ?
C31 N9 C25 C24 1.3(4) . . . . ?
C31 N9 C25 C26 -175.9(3) . . . . ?
C27 C26 C25 C24 -44.9(6) . . . . ?
C30 C26 C25 C24 134.6(4) . . . . ?
C27 C26 C25 N9 131.4(4) . . . . ?
C30 C26 C25 N9 -49.1(5) . . . . ?
N6 C23 C22 C21 -3.3(6) . . . . ?
C20 C21 C22 C23 1.8(5) . . . . ?
C24 C21 C22 C23 179.7(4) . . . . ?
C23 N6 C19 C20 2.5(5) . . . . ?
Zn1 N6 C19 C20 -178.3(3) . . . . ?
C21 C20 C19 N6 -3.9(6) . . . . ?
C7 N4 C13 N5 0.2(4) . . . . ?
C7 N4 C13 C14 177.3(3) . . . . ?
C6 N5 C13 N4 -0.1(4) . . . . ?
C6 N5 C13 C14 -177.1(4) . . . . ?
C18 C14 C13 N4 8.5(6) . . . . ?
C15 C14 C13 N4 -170.9(4) . . . . ?
C18 C14 C13 N5 -174.8(4) . . . . ?
C15 C14 C13 N5 5.8(6) . . . . ?
N3 C16 C15 C14 -1.6(7) . . . . ?
C18 C14 C15 C16 -1.5(7) . . . . ?
C13 C14 C15 C16 177.9(4) . . . . ?
C28 N7 C29 C30 -0.3(6) . . . . ?
Zn1 N7 C29 C30 179.9(3) 1_545 . . . ?
C30 C26 C27 C28 1.8(6) . . . . ?
C25 C26 C27 C28 -178.7(3) . . . . ?
C29 N7 C28 C27 2.3(5) . . . . ?
Zn1 N7 C28 C27 -177.9(3) 1_545 . . . ?
C26 C27 C28 N7 -3.2(6) . . . . ?
N7 C29 C30 C26 -0.8(6) . . . . ?
C27 C26 C30 C29 0.0(6) . . . . ?
C25 C26 C30 C29 -179.5(4) . . . . ?
C10 N2 C11 C12 1.0(5) . . . . ?
Zn1 N2 C11 C12 -172.2(3) 1_545 . . . ?
C8 C12 C11 N2 0.1(5) . . . . ?
C11 N2 C10 C9 -0.6(5) . . . . ?
Zn1 N2 C10 C9 172.7(3) 1_545 . . . ?
C8 C9 C10 N2 -1.0(5) . . . . ?

loop_
_platon_squeeze_void_nr
_platon_squeeze_void_average_x
_platon_squeeze_void_average_y
_platon_squeeze_void_average_z
_platon_squeeze_void_volume
_platon_squeeze_void_count_electrons
1 -0.031 0.000 0.000 266.6 29.2
2 -0.095 1.000 0.500 272.0 40.6
3 0.347 0.521 0.269 8.1 0.6
4 0.652 0.479 0.731 8.0 0.9
